data_4502355
loop_
_publ_author_name
'Biju, A. R.'
'Rajasekharan, M. V.'

_publ_section_title
;
 [Mn(acac)2(HOCH3)2]3[Ce(NO3)6]---Icosahedral Anion Builds a Cubic Network
;
_journal_issue 1
_journal_name_full 'Crystal Growth &amp; Design'
_journal_page_first 426
_journal_paper_doi 10.1021/cg901027c
_journal_volume 10
_journal_year 2010
_chemical_formula_moiety '3(C12 H22 Mn O6), Ce N6 O18'
_chemical_formula_sum 'C36 H66 Ce Mn3 N6 O36'
_chemical_formula_weight 1463.89
_chemical_name_systematic
;
 ?
;
_space_group_IT_number 148
_symmetry_cell_setting trigonal
_symmetry_space_group_name_Hall '-R 3'
_symmetry_space_group_name_H-M 'R -3 :H'
_atom_sites_solution_hydrogens geom
_atom_sites_solution_primary direct
_atom_sites_solution_secondary difmap
_audit_creation_method SHELXL-97
_cell_angle_alpha 90.00
_cell_angle_beta 90.00
_cell_angle_gamma 120.00
_cell_formula_units_Z 3
_cell_length_a 16.5842(3)
_cell_length_b 16.5842(3)
_cell_length_c 18.3249(8)
_cell_measurement_reflns_used 9165
_cell_measurement_temperature 100(2)
_cell_measurement_theta_max 28.25
_cell_measurement_theta_min 2.46
_cell_volume 4364.8(2)
_computing_cell_refinement 'Bruker SMART'
_computing_data_collection 'Bruker SMART'
_computing_data_reduction 'Bruker SAINT'
_computing_molecular_graphics 'Bruker SHELXTL'
_computing_publication_material 'Bruker SHELXTL'
_computing_structure_refinement 'SHELXL-97 (Sheldrick, 1997)'
_computing_structure_solution 'SHELXS-97 (Sheldrick, 1990)'
_diffrn_ambient_temperature 100(2)
_diffrn_measured_fraction_theta_full 0.983
_diffrn_measured_fraction_theta_max 0.983
_diffrn_measurement_device_type 'CCD area detector'
_diffrn_measurement_method 'phi and omega scans'
_diffrn_radiation_monochromator graphite
_diffrn_radiation_source 'fine-focus sealed tube'
_diffrn_radiation_type MoK\a
_diffrn_radiation_wavelength 0.71073
_diffrn_reflns_av_R_equivalents 0.0265
_diffrn_reflns_av_sigmaI/netI 0.0163
_diffrn_reflns_limit_h_max 22
_diffrn_reflns_limit_h_min -21
_diffrn_reflns_limit_k_max 21
_diffrn_reflns_limit_k_min -21
_diffrn_reflns_limit_l_max 24
_diffrn_reflns_limit_l_min -24
_diffrn_reflns_number 16956
_diffrn_reflns_theta_full 28.25
_diffrn_reflns_theta_max 28.25
_diffrn_reflns_theta_min 1.80
_exptl_absorpt_coefficient_mu 1.505
_exptl_absorpt_correction_T_max 0.758
_exptl_absorpt_correction_T_min 0.691
_exptl_absorpt_correction_type empirical
_exptl_absorpt_process_details sadabs
_exptl_crystal_colour Green
_exptl_crystal_density_diffrn 1.671
_exptl_crystal_density_method 'not measured'
_exptl_crystal_description block
_exptl_crystal_F_000 2235
_exptl_crystal_size_max 0.24
_exptl_crystal_size_mid 0.20
_exptl_crystal_size_min 0.18
_refine_diff_density_max 0.707
_refine_diff_density_min -0.468
_refine_diff_density_rms 0.074
_refine_ls_extinction_method none
_refine_ls_goodness_of_fit_ref 1.118
_refine_ls_hydrogen_treatment mixed
_refine_ls_matrix_type full
_refine_ls_number_parameters 132
_refine_ls_number_reflns 2362
_refine_ls_number_restraints 1
_refine_ls_restrained_S_all 1.119
_refine_ls_R_factor_all 0.0248
_refine_ls_R_factor_gt 0.0238
_refine_ls_shift/su_max 0.001
_refine_ls_shift/su_mean 0.000
_refine_ls_structure_factor_coef Fsqd
_refine_ls_weighting_details 'calc w=1/[\s^2^(Fo^2^)+(0.0277P)^2^+7.6915P] where P=(Fo^2^+2Fc^2^)/3'
_refine_ls_weighting_scheme calc
_refine_ls_wR_factor_gt 0.0580
_refine_ls_wR_factor_ref 0.0585
_reflns_number_gt 2284
_reflns_number_total 2362
_reflns_threshold_expression >2sigma(I)
_cod_data_source_file cg901027c_si_002.cif
_cod_data_source_block mvr181
_cod_original_sg_symbol_H-M R-3
_cod_database_code 4502355

loop_
_symmetry_equiv_pos_as_xyz
'x, y, z'
'-y, x-y, z'
'-x+y, -x, z'
'x+2/3, y+1/3, z+1/3'
'-y+2/3, x-y+1/3, z+1/3'
'-x+y+2/3, -x+1/3, z+1/3'
'x+1/3, y+2/3, z+2/3'
'-y+1/3, x-y+2/3, z+2/3'
'-x+y+1/3, -x+2/3, z+2/3'
'-x, -y, -z'
'y, -x+y, -z'
'x-y, x, -z'
'-x+2/3, -y+1/3, -z+1/3'
'y+2/3, -x+y+1/3, -z+1/3'
'x-y+2/3, x+1/3, -z+1/3'
'-x+1/3, -y+2/3, -z+2/3'
'y+1/3, -x+y+2/3, -z+2/3'
'x-y+1/3, x+2/3, -z+2/3'

loop_
_atom_site_label
_atom_site_type_symbol
_atom_site_fract_x
_atom_site_fract_y
_atom_site_fract_z
_atom_site_U_iso_or_equiv
_atom_site_adp_type
_atom_site_occupancy
_atom_site_symmetry_multiplicity
_atom_site_calc_flag
_atom_site_refinement_flags
Ce Ce 0.6667 0.3333 0.3333 0.01233(7) Uani 1 6 d S
Mn Mn 0.5000 0.0000 0.0000 0.01576(9) Uani 1 2 d S
O1 O 0.39034(8) -0.02329(8) 0.05175(6) 0.0186(2) Uani 1 1 d .
O2 O 0.49153(9) 0.08665(9) -0.06338(6) 0.0213(3) Uani 1 1 d .
O3 O 0.57899(9) 0.11536(10) 0.07827(7) 0.0257(3) Uani 1 1 d D
O4 O 0.83909(8) 0.45757(8) 0.37455(6) 0.0193(2) Uani 1 1 d .
O5 O 0.61343(8) 0.39529(8) 0.22386(6) 0.0209(2) Uani 1 1 d .
O6 O 0.87211(10) 0.54194(10) 0.47330(7) 0.0346(3) Uani 1 1 d .
N1 N 0.81515(10) 0.48421(10) 0.43076(8) 0.0196(3) Uani 1 1 d .
C1 C 0.27558(12) 0.00267(12) 0.10456(9) 0.0217(3) Uani 1 1 d .
H1A H 0.2161 -0.0454 0.0843 0.032 Uiso 1 1 calc R
H1B H 0.2716 0.0582 0.1163 0.032 Uiso 1 1 calc R
H1C H 0.2896 -0.0209 0.1490 0.032 Uiso 1 1 calc R
C2 C 0.35112(11) 0.02715(11) 0.04976(8) 0.0166(3) Uani 1 1 d .
C3 C 0.37377(11) 0.09868(12) 0.00004(9) 0.0189(3) Uani 1 1 d .
H3 H 0.3420 0.1329 0.0038 0.023 Uiso 1 1 calc R
C4 C 0.43983(11) 0.12318(11) -0.05470(8) 0.0177(3) Uani 1 1 d .
C5 C 0.45426(14) 0.19520(13) -0.11029(9) 0.0253(4) Uani 1 1 d .
H5A H 0.5210 0.2350 -0.1197 0.038 Uiso 1 1 calc R
H5B H 0.4287 0.2333 -0.0919 0.038 Uiso 1 1 calc R
H5C H 0.4225 0.1645 -0.1557 0.038 Uiso 1 1 calc R
C6 C 0.67019(15) 0.19128(15) 0.06714(12) 0.0384(5) Uani 1 1 d .
H6A H 0.7150 0.1692 0.0693 0.058 Uiso 1 1 calc R
H6B H 0.6849 0.2381 0.1052 0.058 Uiso 1 1 calc R
H6C H 0.6738 0.2190 0.0192 0.058 Uiso 1 1 calc R
H31 H 0.558(2) 0.123(2) 0.1115(14) 0.058 Uiso 1 1 d D

loop_
_atom_site_aniso_label
_atom_site_aniso_U_11
_atom_site_aniso_U_22
_atom_site_aniso_U_33
_atom_site_aniso_U_23
_atom_site_aniso_U_13
_atom_site_aniso_U_12
Ce 0.01341(8) 0.01341(8) 0.01016(11) 0.000 0.000 0.00670(4)
Mn 0.02020(18) 0.02124(18) 0.01206(18) 0.00465(12) 0.00444(12) 0.01503(14)
O1 0.0209(6) 0.0226(6) 0.0176(5) 0.0045(4) 0.0051(4) 0.0149(5)
O2 0.0299(7) 0.0282(6) 0.0154(5) 0.0062(5) 0.0059(5) 0.0218(6)
O3 0.0239(6) 0.0317(7) 0.0189(6) -0.0022(5) 0.0039(5) 0.0120(6)
O4 0.0191(6) 0.0213(6) 0.0170(5) -0.0013(4) 0.0001(4) 0.0096(5)
O5 0.0195(6) 0.0232(6) 0.0185(6) 0.0004(5) -0.0029(4) 0.0096(5)
O6 0.0347(8) 0.0314(7) 0.0253(7) -0.0117(6) -0.0115(6) 0.0072(6)
N1 0.0261(7) 0.0173(6) 0.0156(6) -0.0004(5) -0.0042(5) 0.0110(6)
C1 0.0187(8) 0.0267(9) 0.0235(8) 0.0015(7) 0.0035(6) 0.0143(7)
C2 0.0155(7) 0.0203(8) 0.0151(7) -0.0042(6) -0.0035(6) 0.0099(6)
C3 0.0204(8) 0.0218(8) 0.0202(8) -0.0004(6) -0.0014(6) 0.0147(7)
C4 0.0233(8) 0.0199(8) 0.0137(7) -0.0017(6) -0.0038(6) 0.0137(7)
C5 0.0385(10) 0.0303(9) 0.0178(8) 0.0051(7) 0.0029(7) 0.0252(8)
C6 0.0334(11) 0.0371(11) 0.0284(10) -0.0016(8) 0.0075(8) 0.0054(9)

loop_
_atom_type_symbol
_atom_type_description
_atom_type_scat_dispersion_real
_atom_type_scat_dispersion_imag
_atom_type_scat_source
C C 0.0033 0.0016 'International Tables Vol C Tables 4.2.6.8 and 6.1.1.4'
H H 0.0000 0.0000 'International Tables Vol C Tables 4.2.6.8 and 6.1.1.4'
N N 0.0061 0.0033 'International Tables Vol C Tables 4.2.6.8 and 6.1.1.4'
O O 0.0106 0.0060 'International Tables Vol C Tables 4.2.6.8 and 6.1.1.4'
Mn Mn 0.3368 0.7283 'International Tables Vol C Tables 4.2.6.8 and 6.1.1.4'
Ce Ce -0.2486 2.6331 'International Tables Vol C Tables 4.2.6.8 and 6.1.1.4'

loop_
_geom_angle_atom_site_label_1
_geom_angle_atom_site_label_2
_geom_angle_atom_site_label_3
_geom_angle
_geom_angle_site_symmetry_1
_geom_angle_site_symmetry_3
O5 Ce O5 66.92(4) 18_545 17
O5 Ce O5 113.08(4) 18_545 2_655
O5 Ce O5 180.0 17 2_655
O5 Ce O5 180.0 18_545 3_665
O5 Ce O5 113.08(4) 17 3_665
O5 Ce O5 66.91(4) 2_655 3_665
O5 Ce O5 113.09(4) 18_545 .
O5 Ce O5 113.09(4) 17 .
O5 Ce O5 66.91(4) 2_655 .
O5 Ce O5 66.91(4) 3_665 .
O5 Ce O5 66.92(4) 18_545 16_655
O5 Ce O5 66.92(4) 17 16_655
O5 Ce O5 113.08(4) 2_655 16_655
O5 Ce O5 113.08(4) 3_665 16_655
O5 Ce O5 180.0 . 16_655
O5 Ce O4 110.99(4) 18_545 18_545
O5 Ce O4 68.54(4) 17 18_545
O5 Ce O4 111.46(4) 2_655 18_545
O5 Ce O4 69.01(4) 3_665 18_545
O5 Ce O4 48.43(4) . 18_545
O5 Ce O4 131.57(4) 16_655 18_545
O5 Ce O4 68.54(4) 18_545 16_655
O5 Ce O4 131.57(4) 17 16_655
O5 Ce O4 48.43(4) 2_655 16_655
O5 Ce O4 111.46(4) 3_665 16_655
O5 Ce O4 69.01(4) . 16_655
O5 Ce O4 110.99(4) 16_655 16_655
O4 Ce O4 112.30(2) 18_545 16_655
O5 Ce O4 69.01(4) 18_545 3_665
O5 Ce O4 111.46(4) 17 3_665
O5 Ce O4 68.54(4) 2_655 3_665
O5 Ce O4 110.99(4) 3_665 3_665
O5 Ce O4 131.57(4) . 3_665
O5 Ce O4 48.43(4) 16_655 3_665
O4 Ce O4 180.0 18_545 3_665
O4 Ce O4 67.70(2) 16_655 3_665
O5 Ce O4 111.46(4) 18_545 .
O5 Ce O4 48.43(4) 17 .
O5 Ce O4 131.57(4) 2_655 .
O5 Ce O4 68.54(4) 3_665 .
O5 Ce O4 110.99(4) . .
O5 Ce O4 69.01(4) 16_655 .
O4 Ce O4 67.70(2) 18_545 .
O4 Ce O4 180.0 16_655 .
O4 Ce O4 112.30(2) 3_665 .
O5 Ce O4 48.43(4) 18_545 2_655
O5 Ce O4 69.02(4) 17 2_655
O5 Ce O4 110.99(4) 2_655 2_655
O5 Ce O4 131.57(4) 3_665 2_655
O5 Ce O4 68.54(4) . 2_655
O5 Ce O4 111.46(4) 16_655 2_655
O4 Ce O4 67.70(2) 18_545 2_655
O4 Ce O4 67.70(2) 16_655 2_655
O4 Ce O4 112.30(2) 3_665 2_655
O4 Ce O4 112.30(2) . 2_655
O5 Ce O4 131.57(4) 18_545 17
O5 Ce O4 110.98(4) 17 17
O5 Ce O4 69.01(4) 2_655 17
O5 Ce O4 48.43(4) 3_665 17
O5 Ce O4 111.46(4) . 17
O5 Ce O4 68.54(4) 16_655 17
O4 Ce O4 112.30(2) 18_545 17
O4 Ce O4 112.30(2) 16_655 17
O4 Ce O4 67.70(2) 3_665 17
O4 Ce O4 67.70(2) . 17
O4 Ce O4 180.0 2_655 17
O2 Mn O2 180.00(8) . 10_655
O2 Mn O1 88.09(5) . 10_655
O2 Mn O1 91.91(5) 10_655 10_655
O2 Mn O1 91.91(5) . .
O2 Mn O1 88.09(5) 10_655 .
O1 Mn O1 180.00(9) 10_655 .
O2 Mn O3 91.26(5) . 10_655
O2 Mn O3 88.74(5) 10_655 10_655
O1 Mn O3 86.87(5) 10_655 10_655
O1 Mn O3 93.13(5) . 10_655
O2 Mn O3 88.74(5) . .
O2 Mn O3 91.26(5) 10_655 .
O1 Mn O3 93.13(5) 10_655 .
O1 Mn O3 86.87(5) . .
O3 Mn O3 180.00(8) 10_655 .
C2 O1 Mn 126.26(10) . .
C4 O2 Mn 126.78(11) . .
C6 O3 Mn 125.47(11) . .
N1 O4 Ce 95.64(9) . .
N1 O5 Ce 98.50(9) 18_545 .
O6 N1 O4 122.48(15) . .
O6 N1 O5 120.16(15) . 17
O4 N1 O5 117.36(13) . 17
O1 C2 C3 124.22(15) . .
O1 C2 C1 115.49(14) . .
C3 C2 C1 120.28(14) . .
C4 C3 C2 124.08(15) . .
O2 C4 C3 124.56(15) . .
O2 C4 C5 114.51(14) . .
C3 C4 C5 120.92(15) . .

loop_
_geom_bond_atom_site_label_1
_geom_bond_atom_site_label_2
_geom_bond_distance
_geom_bond_site_symmetry_2
Ce O5 2.6011(12) 18_545
Ce O5 2.6011(12) 17
Ce O5 2.6012(12) 2_655
Ce O5 2.6012(12) 3_665
Ce O5 2.6012(11) .
Ce O5 2.6012(12) 16_655
Ce O4 2.6647(12) 18_545
Ce O4 2.6647(12) 16_655
Ce O4 2.6647(12) 3_665
Ce O4 2.6647(12) .
Ce O4 2.6647(12) 2_655
Ce O4 2.6648(12) 17
Mn O2 1.9068(11) .
Mn O2 1.9068(11) 10_655
Mn O1 1.9113(11) 10_655
Mn O1 1.9113(11) .
Mn O3 2.2197(13) 10_655
Mn O3 2.2197(13) .
O1 C2 1.2917(19) .
O2 C4 1.2832(19) .
O3 C6 1.418(2) .
O4 N1 1.2606(18) .
O5 N1 1.2684(19) 18_545
O6 N1 1.2297(19) .
N1 O5 1.2684(19) 17
C1 C2 1.495(2) .
C2 C3 1.390(2) .
C3 C4 1.388(2) .
C4 C5 1.495(2) .
